data_2001387
loop_
_publ_author_name
'Pinkerton, A. A.'
'Carrupt, P.-A.'
'Claret, F.'
'Vogel, P.'

_publ_section_title
;
 The optical resolution of bicyclo[2.2.1]hept-5-ene-2-cyanohydrins
 using brucine -- a crystallographic and molecular-mechanics study
;
_journal_issue 9
_journal_name_full 'Acta Crystallographica Section C'
_journal_page_first 1632
_journal_page_last 1636
_journal_paper_doi 10.1107/S0108270193001180
_journal_volume 49
_journal_year 1993
_chemical_formula_moiety 'C23 H26 N2 O4,C7 H7 N O2'
_chemical_formula_sum 'C30 H33 N3 O6'
_chemical_formula_weight 531.61
_chemical_name_systematic ' ?'
_space_group_crystal_system orthorhombic
_space_group_IT_number 19
_space_group_name_Hall 'P 2ac 2ab'
_space_group_name_H-M_alt 'P 21 21 21'
_atom_type_scat_source IntTabIV
_cell_angle_alpha 90.00
_cell_angle_beta 90.00
_cell_angle_gamma 90.00
_cell_formula_units_Z 4.00
_cell_length_a 12.378(2)
_cell_length_b 14.088(2)
_cell_length_c 14.582(3)
_cell_measurement_reflns_used 25
_cell_measurement_temperature 294
_cell_measurement_theta_max 14
_cell_measurement_theta_min 12
_cell_volume 2542.8(8)
_computing_cell_refinement CAD-4
_computing_data_collection CAD-4_(Enraf-Nonius,_1977)
_computing_data_reduction PROCESS_in_MolEN_(Fair,_1990)
_computing_molecular_graphics ORTEP_(Johnson,_1976)
_computing_publication_material CIF_in_MolEN
_computing_structure_refinement LSFM__in_MolEN_(Fair,_1990)
_computing_structure_solution Patterson_and_Fourier
_diffrn_measurement_device Enraf_Nonius_CAD4
_diffrn_measurement_method \q/2\q
_diffrn_radiation_type MoK\a
_diffrn_radiation_wavelength 0.71073
_diffrn_reflns_av_R_equivalents 0.024
_diffrn_reflns_limit_h_max 15
_diffrn_reflns_limit_h_min 0
_diffrn_reflns_limit_k_max 16
_diffrn_reflns_limit_k_min 0
_diffrn_reflns_limit_l_max 17
_diffrn_reflns_limit_l_min -17
_diffrn_reflns_number 3154
_diffrn_reflns_theta_max 25.95
_diffrn_standards_decay_% -1.86
_diffrn_standards_interval_time 50
_diffrn_standards_number 3
_exptl_absorpt_coefficient_mu 0.091
_exptl_absorpt_correction_T_max 0.9994
_exptl_absorpt_correction_T_min 0.9631
_exptl_absorpt_correction_type empirical
_exptl_crystal_colour colorless
_exptl_crystal_density_diffrn 1.39
_exptl_crystal_description elongated_plate
_exptl_crystal_F_000 1128
_exptl_crystal_size_max 0.35
_exptl_crystal_size_mid 0.20
_exptl_crystal_size_min 0.15
_refine_diff_density_max 0.1953
_refine_diff_density_min -0.1135
_refine_ls_abs_structure_details
;
?
;
_refine_ls_extinction_coef 0.30E-06
_refine_ls_extinction_method isotropic_(Zachariasen,_1963)
_refine_ls_goodness_of_fit_obs 1.195
_refine_ls_hydrogen_treatment H-atoms_refined_isotropically
_refine_ls_number_parameters 456
_refine_ls_number_reflns 2514
_refine_ls_R_factor_obs 0.036
_refine_ls_shift/esd_max 0.039
_refine_ls_structure_factor_coef F
_refine_ls_weighting_details 'w = 4Fo^2^/ [\s^2^(Fo^2^) + 0.0016 Fo^4^]'
_refine_ls_weighting_scheme calc
_refine_ls_wR_factor_obs 0.043
_reflns_number_observed 2514
_reflns_number_total 2873
_reflns_observed_criterion >3.0\s(I)
_cod_data_source_file ab1047.cif
_cod_data_source_block ab1047_structure_2_of_2
_cod_depositor_comments
;
 Updating space group information and adding the symmetry operation list.

 Antanas Vaitkus,
 2018-06-18

The following automatic conversions were performed:

'_refine_ls_weighting_scheme' value '4Fo^2^/ [\s^2^(Fo^2^) + 0.0016
Fo^4^]' was changed to 'calc'. New tag '_refine_ls_weighting_details'
was created. The value of the new tag was set to 'w = 4Fo^2^/
[\s^2^(Fo^2^) + 0.0016 Fo^4^]'.

Automatic conversion script
Id: cif_fix_values 3143 2015-03-26 13:38:13Z robertas 
;
_cod_original_cell_volume 2542.0(10)
_cod_database_code 2001387

loop_
_space_group_symop_id
_space_group_symop_operation_xyz
1 x,y,z
2 -x+1/2,-y,z+1/2
3 x+1/2,-y+1/2,-z
4 -x,y+1/2,-z+1/2

loop_
_atom_site_aniso_label
_atom_site_aniso_U_11
_atom_site_aniso_U_22
_atom_site_aniso_U_33
_atom_site_aniso_U_12
_atom_site_aniso_U_13
_atom_site_aniso_U_23
C1 0.0240(10) 0.035(2) 0.039(2) 0.0010(10) 0.0010(10) 0.001(2)
C2 0.0230(10) 0.044(2) 0.041(2) 0.0030(10) 0.0040(10) -0.001(2)
C3 0.033(2) 0.040(2) 0.039(2) 0.0030(10) 0.0070(10) -0.001(2)
C4 0.0280(10) 0.042(2) 0.030(2) 0.0000(10) 0.0010(10) -0.003(2)
C5 0.0220(10) 0.033(2) 0.039(2) -0.0020(10) 0.0020(10) 0.0010(10)
C6 0.0270(10) 0.030(2) 0.032(2) 0.0030(10) 0.0020(10) 0.0000(10)
C7 0.0230(10) 0.028(2) 0.034(2) 0.0010(10) 0.0000(10) 0.0030(10)
C8 0.0230(10) 0.032(2) 0.029(2) -0.0010(10) 0.0010(10) 0.0040(10)
N9 0.0210(10) 0.0390(10) 0.0310(10) 0.0020(10) 0.0010(10) -0.0030(10)
C10 0.029(2) 0.055(2) 0.032(2) 0.004(2) 0.0000(10) 0.002(2)
C11 0.0260(10) 0.055(2) 0.038(2) 0.005(2) -0.0010(10) 0.000(2)
C12 0.027(2) 0.042(2) 0.045(2) 0.004(2) -0.0020(10) 0.004(2)
C13 0.0290(10) 0.031(2) 0.033(2) 0.0020(10) 0.0030(10) 0.0050(10)
C14 0.029(2) 0.031(2) 0.050(2) 0.0040(10) 0.000(2) -0.004(2)
C15 0.032(2) 0.033(2) 0.043(2) -0.0040(10) -0.008(2) -0.005(2)
C16 0.0200(10) 0.043(2) 0.031(2) -0.0040(10) -0.0020(10) 0.0010(10)
C17 0.029(2) 0.033(2) 0.037(2) 0.0010(10) -0.0030(10) 0.0020(10)
C18 0.043(2) 0.043(2) 0.034(2) -0.003(2) -0.006(2) 0.006(2)
N19 0.0320(10) 0.0420(10) 0.0340(10) 0.0010(10) -0.0020(10) -0.0060(10)
C20 0.033(2) 0.055(2) 0.039(2) 0.002(2) 0.005(2) -0.007(2)
C21 0.036(2) 0.045(2) 0.037(2) 0.007(2) 0.004(2) -0.009(2)
C22 0.039(2) 0.067(2) 0.043(2) 0.000(2) 0.011(2) -0.003(2)
C23 0.026(2) 0.099(3) 0.044(2) -0.001(2) 0.007(2) -0.006(2)
O24 0.0310(10) 0.0610(10) 0.0440(10) -0.0060(10) 0.0060(10) 0.0010(10)
O25 0.0400(10) 0.110(2) 0.0360(10) 0.0100(10) -0.0060(10) -0.0040(10)
O26 0.0210(10) 0.0660(10) 0.0500(10) -0.0010(10) 0.0060(10) -0.0010(10)
O27 0.0320(10) 0.085(2) 0.0330(10) -0.0050(10) 0.0100(10) -0.0050(10)
C28 0.025(2) 0.088(3) 0.063(2) -0.005(2) 0.002(2) -0.006(2)
C29 0.048(2) 0.126(4) 0.048(2) -0.008(2) 0.013(2) -0.002(3)
C1' 0.059(2) 0.078(3) 0.045(2) -0.016(2) -0.004(2) -0.008(2)
C2' 0.041(2) 0.051(2) 0.045(2) 0.004(2) -0.010(2) -0.004(2)
C3' 0.046(2) 0.063(2) 0.055(2) 0.005(2) -0.009(2) -0.017(2)
C4' 0.044(2) 0.100(3) 0.072(3) -0.018(2) 0.006(2) -0.023(2)
C5' 0.047(2) 0.118(3) 0.083(3) 0.013(2) -0.005(2) -0.040(3)
C6' 0.055(2) 0.085(3) 0.067(3) 0.002(2) 0.006(2) -0.031(2)
O7' 0.086(2) 0.092(2) 0.071(2) -0.031(2) 0.011(2) 0.006(2)
C8' 0.057(2) 0.059(2) 0.044(2) -0.004(2) 0.010(2) -0.004(2)
N9' 0.094(3) 0.067(2) 0.076(2) -0.005(2) 0.019(2) 0.000(2)
O10' 0.0530(10) 0.059(2) 0.081(2) 0.0140(10) -0.0210(10) -0.0160(10)

loop_
_atom_site_label
_atom_site_fract_x
_atom_site_fract_y
_atom_site_fract_z
_atom_site_U_iso_or_equiv
_atom_site_thermal_displace_type
C1 0.7744(2) 0.6260(2) -0.0549(2) 0.0326(8) Uani
C2 0.7239(2) 0.6232(2) 0.0303(2) 0.0360(8) Uani
C3 0.7845(2) 0.6311(2) 0.1104(2) 0.0372(8) Uani
C4 0.8957(2) 0.6434(2) 0.1072(2) 0.0331(8) Uani
C5 0.9440(2) 0.6458(2) 0.0213(2) 0.0313(8) Uani
C6 0.8862(2) 0.6373(2) -0.0579(2) 0.0297(8) Uani
C7 0.9575(2) 0.6497(2) -0.1419(2) 0.0284(8) Uani
C8 1.0726(2) 0.6404(2) -0.0987(2) 0.0280(7) Uani
N9 1.0565(2) 0.6548(2) 0.0010(2) 0.0301(6) Uani
C10 1.1391(2) 0.6357(2) 0.0591(2) 0.0386(8) Uani
C11 1.2474(2) 0.6150(2) 0.0147(2) 0.0396(9) Uani
C12 1.2463(2) 0.5600(2) -0.0748(2) 0.0378(9) Uani
C13 1.1307(2) 0.5463(2) -0.1106(2) 0.0311(8) Uani
C14 1.1134(2) 0.5002(2) -0.2042(2) 0.0366(9) Uani
C15 0.9904(2) 0.4850(2) -0.2134(2) 0.0359(9) Uani
C16 0.9364(2) 0.5811(2) -0.2207(2) 0.0312(8) Uani
C17 0.9423(2) 0.7464(2) -0.1888(2) 0.0330(8) Uani
C18 0.9966(3) 0.7320(2) -0.2801(2) 0.0402(9) Uani
N19 0.9720(2) 0.6321(2) -0.3061(2) 0.0361(7) Uani
C20 1.0651(3) 0.5863(2) -0.3531(2) 0.0427(9) Uani
C21 1.1510(3) 0.5598(2) -0.2848(2) 0.0392(9) Uani
C22 1.2525(3) 0.5881(3) -0.2924(2) 0.0490(10) Uani
C23 1.3372(3) 0.5679(3) -0.2216(2) 0.0570(10) Uani
O24 1.3135(2) 0.6136(2) -0.13600(10) 0.0455(6) Uani
O25 1.1294(2) 0.6367(2) 0.14280(10) 0.0622(8) Uani
O26 0.6145(2) 0.6119(2) 0.04180(10) 0.0457(6) Uani
O27 0.7266(2) 0.6267(2) 0.18990(10) 0.0499(7) Uani
C28 0.5520(3) 0.5985(3) -0.0382(3) 0.0590(10) Uani
C29 0.7842(3) 0.6254(3) 0.2722(3) 0.0740(10) Uani
H1 0.736(2) 0.619(2) -0.112(2) 0.031(2) Uiso
H2 0.938(2) 0.651(2) 0.156(2) 0.0310 Uiso
H3 1.111(2) 0.690(2) -0.125(2) 0.0310 Uiso
H4 1.294(2) 0.585(2) 0.072(2) 0.0310 Uiso
H5 1.281(2) 0.674(2) -0.002(2) 0.0310 Uiso
H6 1.279(2) 0.498(2) -0.069(2) 0.0310 Uiso
H7 1.104(2) 0.506(2) -0.070(2) 0.0310 Uiso
H8 1.154(2) 0.439(2) -0.203(2) 0.0310 Uiso
H9 0.969(2) 0.452(2) -0.161(2) 0.0310 Uiso
H10 0.970(2) 0.446(2) -0.262(2) 0.0310 Uiso
H11 0.863(2) 0.576(2) -0.225(2) 0.0310 Uiso
H12 0.867(2) 0.758(2) -0.199(2) 0.0310 Uiso
H13 0.977(2) 0.797(2) -0.153(2) 0.0310 Uiso
H14 1.078(2) 0.742(2) -0.281(2) 0.0310 Uiso
H15 0.973(2) 0.772(2) -0.325(2) 0.0310 Uiso
H16 1.044(2) 0.525(2) -0.379(2) 0.0310 Uiso
H17 1.096(2) 0.635(2) -0.410(2) 0.0310 Uiso
H18 1.276(2) 0.617(2) -0.347(2) 0.0310 Uiso
H19 1.402(2) 0.588(2) -0.250(2) 0.0310 Uiso
H20 1.333(2) 0.491(2) -0.212(2) 0.0310 Uiso
H21 0.563(3) 0.538(2) -0.061(2) 0.066(4) Uiso
H22 0.557(3) 0.654(2) -0.086(2) 0.0658 Uiso
H23 0.477(3) 0.607(2) -0.014(2) 0.0658 Uiso
H24 0.838(3) 0.588(2) 0.273(2) 0.0658 Uiso
H25 0.729(3) 0.621(2) 0.330(2) 0.0658 Uiso
H26 0.824(3) 0.684(2) 0.276(2) 0.0658 Uiso
C1' 0.6677(3) 0.6790(3) -0.3258(2) 0.0610(10) Uani
C2' 0.7224(3) 0.6669(2) -0.4220(2) 0.0460(10) Uani
C3' 0.6268(3) 0.6274(3) -0.4787(2) 0.0550(10) Uani
C4' 0.5383(3) 0.6240(3) -0.4030(3) 0.0720(10) Uani
C5' 0.5097(3) 0.7244(3) -0.3819(3) 0.0830(10) Uani
C6' 0.5882(3) 0.7584(3) -0.3336(3) 0.0690(10) Uani
O7' 0.6006(2) 0.5974(2) -0.3251(2) 0.0830(10) Uani
C8' 0.7634(3) 0.7578(3) -0.4552(2) 0.0530(10) Uani
N9' 0.8011(3) 0.8276(3) -0.4770(2) 0.0790(10) Uani
O10' 0.8069(2) 0.6005(2) -0.4243(2) 0.0644(8) Uani
H1' 0.714(3) 0.684(3) -0.266(2) 0.079(5) Uiso
H2' 0.649(3) 0.563(2) -0.504(2) 0.0790 Uiso
H3' 0.600(3) 0.682(3) -0.533(2) 0.0790 Uiso
H4' 0.476(3) 0.575(3) -0.424(2) 0.0790 Uiso
H5' 0.456(3) 0.754(3) -0.415(2) 0.0790 Uiso
H6' 0.601(3) 0.824(3) -0.318(2) 0.0790 Uiso
H7' 0.879(4) 0.635(3) -0.377(3) 0.12(2) Uiso

loop_
_geom_angle_atom_site_label_1
_geom_angle_atom_site_label_2
_geom_angle_atom_site_label_3
_geom_angle
_geom_angle_publ_flag
C2 C1 C6 118.5(3) yes
C2 C1 H1 123.0(10) ?
C6 C1 H1 118.0(10) ?
C1 C2 C3 120.3(3) yes
C1 C2 O26 123.7(3) yes
C3 C2 O26 116.0(3) yes
C2 C3 C4 121.1(3) yes
C2 C3 O27 115.2(2) yes
C4 C3 O27 123.7(3) yes
C3 C4 C5 117.4(3) yes
C3 C4 H2 124.0(10) ?
C5 C4 H2 117.0(10) ?
C4 C5 C6 122.4(3) yes
C4 C5 N9 127.5(3) yes
C6 C5 N9 110.1(2) yes
C1 C6 C5 120.3(3) yes
C1 C6 C7 127.9(3) yes
C5 C6 C7 111.6(2) yes
C6 C7 C8 101.2(2) yes
C6 C7 C16 115.8(2) yes
C6 C7 C17 112.9(2) yes
C8 C7 C16 114.0(2) yes
C8 C7 C17 111.4(2) yes
C16 C7 C17 101.9(2) yes
C7 C8 N9 105.2(2) yes
C7 C8 C13 117.3(2) yes
C7 C8 H3 103.0(10) ?
N9 C8 C13 107.2(2) yes
N9 C8 H3 112.0(10) ?
C13 C8 H3 111.0(10) ?
C5 N9 C8 108.8(2) yes
C5 N9 C10 126.0(2) yes
C8 N9 C10 119.0(2) yes
N9 C10 C11 116.0(2) yes
N9 C10 O25 123.1(3) yes
C11 C10 O25 120.9(3) yes
C10 C11 C12 117.2(3) yes
C10 C11 H4 102.0(10) ?
C10 C11 H5 109.0(10) ?
C12 C11 H4 117.0(10) ?
C12 C11 H5 102.0(10) ?
H4 C11 H5 107.0(10) ?
C11 C12 C13 111.4(2) yes
C11 C12 O24 105.1(2) yes
C11 C12 H6 112.0(10) ?
C13 C12 O24 113.3(2) yes
C13 C12 H6 107.0(10) ?
O24 C12 H6 106.0(10) ?
C8 C13 C12 107.0(2) yes
C8 C13 C14 114.0(2) yes
C8 C13 H7 107.0(10) ?
C12 C13 C14 119.2(2) yes
C12 C13 H7 101.0(10) ?
C14 C13 H7 106.0(10) ?
C13 C14 C15 106.0(2) yes
C13 C14 C21 114.4(3) yes
C13 C14 H8 106.0(10) ?
C15 C14 C21 108.2(3) yes
C15 C14 H8 111.0(10) ?
C21 C14 H8 110.0(10) ?
C14 C15 C16 108.5(2) yes
C14 C15 H9 106.0(10) ?
C14 C15 H10 114.0(10) ?
C16 C15 H9 112.0(10) ?
C16 C15 H10 110.0(10) ?
H9 C15 H10 104(2) ?
C7 C16 C15 116.1(2) yes
C7 C16 N19 105.7(2) yes
C7 C16 H11 105.0(10) ?
C15 C16 N19 110.9(2) yes
C15 C16 H11 111.0(10) ?
N19 C16 H11 106.0(10) ?
C7 C17 C18 102.7(2) yes
C7 C17 H12 109.0(10) ?
C7 C17 H13 110.0(10) ?
C18 C17 H12 109.0(10) ?
C18 C17 H13 111.0(10) ?
H12 C17 H13 112(2) ?
C17 C18 N19 105.1(3) yes
C17 C18 H14 115.0(10) ?
C17 C18 H15 114.0(10) ?
N19 C18 H14 109.0(10) ?
N19 C18 H15 109.0(10) ?
H14 C18 H15 103(2) ?
C16 N19 C18 107.5(2) yes
C16 N19 C20 113.6(2) yes
C16 N19 H7' 110.0(10) ?
C18 N19 C20 111.7(2) yes
C18 N19 H7' 107.0(10) ?
C20 N19 H7' 106.0(10) ?
N19 C20 C21 110.5(3) yes
N19 C20 H16 110.0(10) ?
N19 C20 H17 109.0(10) ?
C21 C20 H16 103.0(10) ?
C21 C20 H17 113.0(10) ?
H16 C20 H17 109(2) ?
C14 C21 C20 115.6(3) yes
C14 C21 C22 121.5(3) yes
C20 C21 C22 122.8(3) yes
C21 C22 C23 123.3(3) yes
C21 C22 H18 119.0(10) ?
C23 C22 H18 116.0(10) ?
C22 C23 O24 111.8(3) yes
C22 C23 H19 103.0(10) ?
C22 C23 H20 104.0(10) ?
O24 C23 H19 114.0(10) ?
O24 C23 H20 108.0(10) ?
H19 C23 H20 112(2) ?
C12 O24 C23 115.1(3) yes
C2 O26 C28 117.0(2) yes
C3 O27 C29 117.6(2) yes
O26 C28 H21 109(2) ?
O26 C28 H22 114.0(10) ?
O26 C28 H23 101.0(10) ?
H21 C28 H22 115(2) ?
H21 C28 H23 111(2) ?
H22 C28 H23 101(2) ?
O27 C29 H24 114(2) ?
O27 C29 H25 110.0(10) ?
O27 C29 H26 107.0(10) ?
H24 C29 H25 116(2) ?
H24 C29 H26 97(2) ?
H25 C29 H26 108(2) ?
C2' C1' C6' 107.4(3) yes
C2' C1' O7' 99.9(3) yes
C2' C1' H1' 120.0(10) ?
C6' C1' O7' 102.8(3) yes
C6' C1' H1' 111.0(10) ?
O7' C1' H1' 112.0(10) ?
C1' C2' C3' 100.8(3) yes
C1' C2' C8' 110.6(3) yes
C1' C2' O10' 114.6(3) yes
C3' C2' C8' 113.7(3) yes
C3' C2' O10' 108.5(3) yes
C8' C2' O10' 108.5(3) yes
C2' C3' C4' 99.8(3) yes
C2' C3' H2' 107.0(10) ?
C2' C3' H3' 110.0(10) ?
C4' C3' H2' 114(2) ?
C4' C3' H3' 107.0(10) ?
H2' C3' H3' 114(2) ?
C3' C4' C5' 106.5(3) yes
C3' C4' O7' 101.2(3) yes
C3' C4' H4' 108.0(10) ?
C5' C4' O7' 102.3(3) yes
C5' C4' H4' 119.0(10) ?
O7' C4' H4' 116.0(10) ?
C4' C5' C6' 106.5(4) yes
C4' C5' H5' 119(2) ?
C6' C5' H5' 131(2) ?
C1' C6' C5' 105.1(4) yes
C1' C6' H6' 126(2) ?
C5' C6' H6' 127(2) ?
C1' O7' C4' 95.7(3) yes
C2' C8' N9' 175.2(4) yes
C2' O10' H7' 105.0(10) yes
N19 H7' O10' 154(3) yes

loop_
_geom_bond_atom_site_label_1
_geom_bond_atom_site_label_2
_geom_bond_distance
_geom_bond_publ_flag
C1 C2 1.392(4) yes
C1 C6 1.394(4) yes
C1 H1 0.97(2) ?
C2 C3 1.392(4) yes
C2 O26 1.375(3) yes
C3 C4 1.387(4) yes
C3 O27 1.365(4) yes
C4 C5 1.389(4) yes
C4 H2 0.88(3) ?
C5 C6 1.365(4) yes
C5 N9 1.430(4) yes
C6 C7 1.520(4) yes
C7 C8 1.564(4) yes
C7 C16 1.523(4) yes
C7 C17 1.536(4) yes
C8 N9 1.481(4) yes
C8 C13 1.518(4) yes
C8 H3 0.92(3) ?
N9 C10 1.355(4) yes
C10 C11 1.517(4) yes
C10 O25 1.226(4) yes
C11 C12 1.519(4) yes
C11 H4 1.10(2) ?
C11 H5 0.96(3) ?
C12 C13 1.534(4) yes
C12 O24 1.435(4) yes
C12 H6 0.97(2) ?
C13 C14 1.527(4) yes
C13 H7 0.89(2) ?
C14 C15 1.543(4) yes
C14 C21 1.518(4) yes
C14 H8 1.00(3) ?
C15 C16 1.513(4) yes
C15 H9 0.94(3) ?
C15 H10 0.92(3) ?
C16 N19 1.504(4) yes
C16 H11 0.91(3) ?
C17 C18 1.505(4) yes
C17 H12 0.96(3) ?
C17 H13 0.98(3) ?
C18 N19 1.489(4) yes
C18 H14 1.02(3) ?
C18 H15 0.91(3) ?
N19 C20 1.489(4) yes
N19 H7' 1.54(4) yes
C20 C21 1.504(4) yes
C20 H16 0.98(3) ?
C20 H17 1.13(2) ?
C21 C22 1.322(5) yes
C22 C23 1.499(5) yes
C22 H18 0.94(3) ?
C23 O24 1.434(4) yes
C23 H19 0.95(3) ?
C23 H20 1.10(3) ?
O26 C28 1.412(4) yes
O27 C29 1.395(4) yes
C28 H21 0.93(3) ?
C28 H22 1.05(3) ?
C28 H23 1.00(3) ?
C29 H24 0.85(3) ?
C29 H25 1.08(3) ?
C29 H26 0.96(3) ?
C1' C2' 1.567(5) yes
C1' C6' 1.494(6) yes
C1' O7' 1.417(5) yes
C1' H1' 1.04(4) ?
C2' C3' 1.548(5) yes
C2' C8' 1.460(5) yes
C2' O10' 1.403(4) yes
C3' C4' 1.556(5) yes
C3' H2' 1.02(3) ?
C3' H3' 1.15(4) ?
C4' C5' 1.491(7) yes
C4' O7' 1.422(5) yes
C4' H4' 1.07(4) ?
C5' C6' 1.292(6) yes
C5' H5' 0.92(4) ?
C6' H6' 0.96(4) ?
C8' N9' 1.134(5) yes
O10' H7' 1.23(4) yes
